data_2104346
loop_
_publ_author_name
'St\"oger, Berthold'
'Weil, Matthias'
'Zobetz, Erich'
'Giester, Gerald'

_publ_section_title
;
 Polymorphism of CaTeO~3~ and solid solutions
 Ca~<i>x~</i>Sr~1{-~<i>x</i>}TeO~3~
;
_journal_coeditor_code SN5078
_journal_issue 2
_journal_name_full 'Acta Crystallographica Section B'
_journal_page_first 167
_journal_page_last 181
_journal_paper_doi 10.1107/S0108768109002997
_journal_volume 65
_journal_year 2009
_chemical_formula_structural 'Ca Te O3'
_chemical_formula_sum 'Ca O3 Te'
_chemical_formula_weight 215.68
_chemical_name_systematic
;
 calcium(II) tellurium(IV) oxide - gamma MDO2 idealised
;
_space_group_IT_number 14
_symmetry_cell_setting monoclinic
_symmetry_space_group_name_Hall '-P 2ybc'
_symmetry_space_group_name_H-M 'P 1 21/c 1'
_audit_creation_method custom
_cell_angle_alpha 90.00
_cell_angle_beta 110.82(3)
_cell_angle_gamma 90.00
_cell_formula_units_Z 12
_cell_length_a 8.4010(17)
_cell_length_b 5.6913(11)
_cell_length_c 22.680(5)
_cell_volume 1013.6(3)
_cod_data_source_file sn5078.cif
_cod_data_source_block CaTeO3-MDO2-idealised
_cod_original_sg_symbol_H-M 'P 21/c'
_cod_database_code 2104346

loop_
_symmetry_equiv_pos_as_xyz
'x, y, z'
'-x, y+1/2, -z+1/2'
'-x, -y, -z'
'x, -y+1/2, z+1/2'

loop_
_atom_site_type_symbol
_atom_site_label
_atom_site_fract_x
_atom_site_fract_y
_atom_site_fract_z
_atom_site_U_iso_or_equiv
_atom_site_adp_type
_atom_site_calc_flag
_atom_site_refinement_flags
_atom_site_occupancy
_atom_site_disorder_assembly
_atom_site_disorder_group
Te Te1 0.3299 0.2500 0.1255 . . d . 1 . .
Te Te2 0.6859 0.2500 0.0121 . . d . 1 . .
Ca Ca2 0.0188 0.7500 0.0584 . . d . 1 . .
O O4 0.7478 0.2500 0.0983 . . d . 1 . .
O O5 0.8177 0.0159 0.9973 . . d . 1 . .
O O6 0.8177 0.4841 0.9973 . . d . 1 . .
Te Te3 0.7415 0.8351 0.1639 . . d . 1 . .
Ca Ca1 0.9925 0.3423 0.1826 . . d . 1 . .
Ca Ca3 0.2950 0.8267 0.2227 . . d . 1 . .
O O1 0.1462 0.0884 0.1278 . . d . 1 . .
O O2 0.2419 0.5475 0.1449 . . d . 1 . .
O O3 0.4707 0.1572 0.2037 . . d . 1 . .
O O7 0.7825 0.5963 0.2221 . . d . 1 . .
O O8 0.8466 0.0650 0.2245 . . d . 1 . .
O O9 0.9257 0.7416 0.1439 . . d . 1 . .

loop_
_atom_type_symbol
_atom_type_description
_atom_type_scat_dispersion_real
_atom_type_scat_dispersion_imag
_atom_type_scat_source
O O 0.0106 0.0060 'International Tables Vol C Tables 4.2.6.8 and 6.1.1.4'
Ca Ca 0.2262 0.3064 'International Tables Vol C Tables 4.2.6.8 and 6.1.1.4'
Te Te -0.5308 1.6751 'International Tables Vol C Tables 4.2.6.8 and 6.1.1.4'
